data_4034296
loop_
_publ_author_name
'Han, Yi'
'Hu, Zhenzhu'
'Liu, Meifang'
'Li, Mengwei'
'Wang, Tingting'
'Chen, Yulan'

_publ_section_title
;
 Synthesis, Characterization, and Properties of Diazapyrenes via
 Bischler-Napieralski Reaction.
;
_journal_issue 7
_journal_name_full 'The Journal of organic chemistry'
_journal_page_first 3953
_journal_page_last 3959
_journal_paper_doi 10.1021/acs.joc.8b03096
_journal_volume 84
_journal_year 2019
_chemical_formula_moiety '2(C8 H5 Br N)'
_chemical_formula_sum 'C16 H10 Br2 N2'
_chemical_formula_weight 390.08
_space_group_crystal_system triclinic
_space_group_IT_number 2
_space_group_name_Hall '-P 1'
_space_group_name_H-M_alt 'P -1'
_atom_sites_solution_hydrogens geom
_atom_sites_solution_primary direct
_audit_creation_date 2018-10-11
_audit_creation_method
;
Olex2 1.2
(compiled 2018.05.29 svn.r3508 for OlexSys, GUI svn.r5506)
;
_audit_update_record
;
????
;
_cell_angle_alpha 110.57(3)
_cell_angle_beta 103.01(3)
_cell_angle_gamma 93.22(3)
_cell_formula_units_Z 2
_cell_length_a 7.9089(16)
_cell_length_b 8.3573(17)
_cell_length_c 11.052(2)
_cell_measurement_reflns_used 2143
_cell_measurement_temperature 113(2)
_cell_measurement_theta_max 27.8704
_cell_measurement_theta_min 2.0395
_cell_volume 659.0(3)
_computing_cell_refinement crystalclear
_computing_data_collection crystalclear
_computing_data_reduction crystalclear
_computing_molecular_graphics 'Olex2 (Dolomanov et al., 2009)'
_computing_publication_material 'Olex2 (Dolomanov et al., 2009)'
_computing_structure_refinement 'ShelXL (Sheldrick, 2015)'
_computing_structure_solution 'ShelXS (Sheldrick, 2008)'
_diffrn_ambient_temperature 113.15
_diffrn_measured_fraction_theta_full 0.999
_diffrn_measured_fraction_theta_max 0.999
_diffrn_measurement_device_type 'Rigaku Saturn 70 CCD'
_diffrn_measurement_method '\w scans'
_diffrn_radiation_monochromator confocal
_diffrn_radiation_type MoK\a
_diffrn_radiation_wavelength 0.71073
_diffrn_reflns_av_R_equivalents 0.0608
_diffrn_reflns_av_unetI/netI 0.0786
_diffrn_reflns_Laue_measured_fraction_full 0.999
_diffrn_reflns_Laue_measured_fraction_max 0.999
_diffrn_reflns_limit_h_max 9
_diffrn_reflns_limit_h_min -9
_diffrn_reflns_limit_k_max 9
_diffrn_reflns_limit_k_min -9
_diffrn_reflns_limit_l_max 13
_diffrn_reflns_limit_l_min -13
_diffrn_reflns_number 6381
_diffrn_reflns_point_group_measured_fraction_full 0.999
_diffrn_reflns_point_group_measured_fraction_max 0.999
_diffrn_reflns_theta_full 25.017
_diffrn_reflns_theta_max 25.017
_diffrn_reflns_theta_min 2.039
_diffrn_standards_decay_% 0
_diffrn_standards_interval_count 0
_diffrn_standards_interval_time 0
_diffrn_standards_number 0
_exptl_absorpt_coefficient_mu 6.140
_exptl_absorpt_correction_T_max 0.5788
_exptl_absorpt_correction_T_min 0.1926
_exptl_absorpt_correction_type multi-scan
_exptl_absorpt_process_details crystalclear
_exptl_crystal_colour yellow
_exptl_crystal_colour_primary yellow
_exptl_crystal_density_diffrn 1.966
_exptl_crystal_density_method 'not measured'
_exptl_crystal_description needle
_exptl_crystal_F_000 380
_exptl_crystal_size_max 0.4
_exptl_crystal_size_mid 0.1
_exptl_crystal_size_min 0.1
_refine_diff_density_max 1.257
_refine_diff_density_min -0.660
_refine_diff_density_rms 0.124
_refine_ls_extinction_method none
_refine_ls_goodness_of_fit_ref 0.934
_refine_ls_hydrogen_treatment constr
_refine_ls_matrix_type full
_refine_ls_number_parameters 183
_refine_ls_number_reflns 2323
_refine_ls_number_restraints 0
_refine_ls_restrained_S_all 0.934
_refine_ls_R_factor_all 0.0443
_refine_ls_R_factor_gt 0.0343
_refine_ls_shift/su_max 0.000
_refine_ls_shift/su_mean 0.000
_refine_ls_structure_factor_coef Fsqd
_refine_ls_weighting_details 'w=1/[\s^2^(Fo^2^)+(0.0283P)^2^] where P=(Fo^2^+2Fc^2^)/3'
_refine_ls_weighting_scheme calc
_refine_ls_wR_factor_gt 0.0777
_refine_ls_wR_factor_ref 0.0795
_reflns_Friedel_coverage 0.000
_reflns_number_gt 1727
_reflns_number_total 2323
_reflns_threshold_expression 'I > 2\s(I)'
_cod_data_source_file jo8b03096_si_002.cif
_cod_data_source_block r20171229a1
_cod_database_code 4034296
_shelx_shelxl_version_number 2018/3
_shelx_space_group_comment
;
The symmetry employed for this shelxl refinement is uniquely defined
by the following loop, which should always be used as a source of
symmetry information in preference to the above space-group names.
They are only intended as comments.
;
_shelx_estimated_absorpt_t_max 0.579
_shelx_estimated_absorpt_t_min 0.193
_olex2_refinement_description
;
1. Fixed Uiso
 At 1.2 times of:
  All C(H) groups
 At 1.5 times of:
  All C(H,H,H) groups
2.a Aromatic/amide H refined with riding coordinates:
 C2(H2), C6(H6), C10(H10), C14(H14)
2.b Idealised Me refined as rotating group:
 C8(H8A,H8B,H8C), C16(H16A,H16B,H16C)
;
_olex2_submission_special_instructions 'No special instructions were received'

loop_
_space_group_symop_operation_xyz
'x, y, z'
'-x, -y, -z'

loop_
_atom_site_label
_atom_site_type_symbol
_atom_site_fract_x
_atom_site_fract_y
_atom_site_fract_z
_atom_site_U_iso_or_equiv
_atom_site_adp_type
_atom_site_occupancy
_atom_site_site_symmetry_order
_atom_site_calc_flag
_atom_site_refinement_flags_posn
Br1 Br 0.36396(6) 0.19173(6) 0.98030(4) 0.02037(15) Uani 1 1 d .
Br2 Br 0.87122(6) 0.35894(5) 0.12904(4) 0.02137(16) Uani 1 1 d .
N1 N 0.6291(4) 0.2746(4) 0.4812(4) 0.0145(8) Uani 1 1 d .
N2 N 0.8777(4) 0.8057(4) 0.6034(3) 0.0137(8) Uani 1 1 d .
C1 C 0.4114(5) 0.1249(5) 0.8087(4) 0.0141(10) Uani 1 1 d .
C2 C 0.3738(5) -0.0493(5) 0.7256(4) 0.0131(10) Uani 1 1 d .
H2 H 0.325093 -0.132110 0.754043 0.016 Uiso 1 1 calc R
C3 C 0.4079(5) -0.1000(5) 0.6023(4) 0.0119(10) Uani 1 1 d .
C4 C 0.4816(5) 0.0263(5) 0.5633(4) 0.0101(9) Uani 1 1 d .
C5 C 0.5198(5) 0.2018(5) 0.6473(4) 0.0104(9) Uani 1 1 d .
C6 C 0.4824(5) 0.2503(5) 0.7743(4) 0.0123(10) Uani 1 1 d .
H6 H 0.506382 0.367684 0.834146 0.015 Uiso 1 1 calc R
C7 C 0.5932(5) 0.3231(5) 0.5995(4) 0.0109(9) Uani 1 1 d .
C8 C 0.6342(5) 0.5110(5) 0.6833(4) 0.0169(10) Uani 1 1 d .
H8A H 0.689301 0.572025 0.637563 0.025 Uiso 1 1 calc GR
H8B H 0.714839 0.528454 0.769875 0.025 Uiso 1 1 calc GR
H8C H 0.525663 0.556113 0.697549 0.025 Uiso 1 1 calc GR
C9 C 0.9263(5) 0.5856(5) 0.2641(4) 0.0152(10) Uani 1 1 d .
C10 C 0.9969(5) 0.7176(5) 0.2336(4) 0.0122(10) Uani 1 1 d .
H10 H 1.023569 0.694276 0.149981 0.015 Uiso 1 1 calc R
C11 C 1.0283(5) 0.8871(5) 0.3297(4) 0.0117(9) Uani 1 1 d .
C12 C 0.9880(5) 0.9152(5) 0.4522(4) 0.0112(9) Uani 1 1 d .
C13 C 0.9192(5) 0.7767(5) 0.4808(4) 0.0113(9) Uani 1 1 d .
C14 C 0.8883(5) 0.6097(5) 0.3855(4) 0.0120(10) Uani 1 1 d .
H14 H 0.842632 0.514773 0.402772 0.014 Uiso 1 1 calc R
C15 C 0.9048(5) 0.9636(5) 0.6917(4) 0.0114(10) Uani 1 1 d .
C16 C 0.8576(5) 0.9868(5) 0.8209(4) 0.0156(10) Uani 1 1 d .
H16A H 0.814474 0.873805 0.819703 0.023 Uiso 1 1 calc GR
H16B H 0.765864 1.060884 0.830818 0.023 Uiso 1 1 calc GR
H16C H 0.961679 1.040662 0.896267 0.023 Uiso 1 1 calc GR

loop_
_atom_site_aniso_label
_atom_site_aniso_U_11
_atom_site_aniso_U_22
_atom_site_aniso_U_33
_atom_site_aniso_U_23
_atom_site_aniso_U_13
_atom_site_aniso_U_12
Br1 0.0232(3) 0.0286(3) 0.0103(3) 0.0066(2) 0.0078(2) 0.0029(2)
Br2 0.0292(3) 0.0137(3) 0.0163(3) 0.0006(2) 0.0057(2) -0.0020(2)
N1 0.016(2) 0.0133(19) 0.017(2) 0.0082(17) 0.0050(16) 0.0030(16)
N2 0.016(2) 0.017(2) 0.0108(19) 0.0078(17) 0.0051(16) 0.0039(16)
C1 0.010(2) 0.024(3) 0.009(2) 0.007(2) 0.0009(18) 0.0036(19)
C2 0.015(2) 0.015(2) 0.014(2) 0.010(2) 0.0049(19) 0.0001(19)
C3 0.007(2) 0.016(2) 0.012(2) 0.007(2) -0.0008(18) 0.0016(18)
C4 0.005(2) 0.014(2) 0.011(2) 0.0064(19) 0.0005(17) 0.0024(17)
C5 0.006(2) 0.014(2) 0.013(2) 0.0078(18) 0.0012(18) 0.0016(17)
C6 0.011(2) 0.013(2) 0.012(2) 0.0033(19) 0.0020(18) 0.0048(18)
C7 0.007(2) 0.015(2) 0.014(2) 0.0078(19) 0.0035(18) 0.0035(18)
C8 0.020(3) 0.014(2) 0.016(3) 0.005(2) 0.006(2) 0.001(2)
C9 0.018(2) 0.011(2) 0.014(2) 0.0030(19) 0.003(2) -0.0019(19)
C10 0.010(2) 0.015(2) 0.008(2) 0.0004(19) 0.0015(18) 0.0047(18)
C11 0.010(2) 0.017(2) 0.012(2) 0.0098(19) 0.0013(18) 0.0043(18)
C12 0.007(2) 0.013(2) 0.014(2) 0.0064(19) 0.0021(18) 0.0036(18)
C13 0.010(2) 0.013(2) 0.012(2) 0.0060(19) 0.0021(18) 0.0043(18)
C14 0.010(2) 0.014(2) 0.014(2) 0.008(2) 0.0020(18) 0.0022(19)
C15 0.011(2) 0.013(2) 0.012(2) 0.006(2) 0.0021(18) 0.0040(18)
C16 0.019(3) 0.016(2) 0.013(2) 0.006(2) 0.005(2) 0.0005(19)

loop_
_atom_type_symbol
_atom_type_description
_atom_type_scat_dispersion_real
_atom_type_scat_dispersion_imag
_atom_type_scat_source
C C 0.0033 0.0016 'International Tables Vol C Tables 4.2.6.8 and 6.1.1.4'
H H 0.0000 0.0000 'International Tables Vol C Tables 4.2.6.8 and 6.1.1.4'
Br Br -0.2901 2.4595 'International Tables Vol C Tables 4.2.6.8 and 6.1.1.4'
N N 0.0061 0.0033 'International Tables Vol C Tables 4.2.6.8 and 6.1.1.4'

loop_
_geom_angle_atom_site_label_1
_geom_angle_atom_site_label_2
_geom_angle_atom_site_label_3
_geom_angle
_geom_angle_site_symmetry_1
_geom_angle_site_symmetry_3
C7 N1 C3 119.1(4) . 2_656
C15 N2 C13 118.9(4) . .
C2 C1 Br1 118.4(3) . .
C6 C1 Br1 118.3(3) . .
C6 C1 C2 123.3(4) . .
C1 C2 H2 120.4 . .
C3 C2 C1 119.2(4) . .
C3 C2 H2 120.4 . .
N1 C3 C4 121.6(4) 2_656 .
C2 C3 N1 119.4(4) . 2_656
C2 C3 C4 119.0(4) . .
C3 C4 C4 119.0(5) . 2_656
C5 C4 C3 121.7(4) . .
C5 C4 C4 119.3(5) . 2_656
C4 C5 C6 118.0(4) . .
C4 C5 C7 118.3(4) . .
C6 C5 C7 123.7(4) . .
C1 C6 C5 118.8(4) . .
C1 C6 H6 120.6 . .
C5 C6 H6 120.6 . .
N1 C7 C5 122.6(4) . .
N1 C7 C8 116.6(4) . .
C5 C7 C8 120.8(4) . .
C7 C8 H8A 109.5 . .
C7 C8 H8B 109.5 . .
C7 C8 H8C 109.5 . .
H8A C8 H8B 109.5 . .
H8A C8 H8C 109.5 . .
H8B C8 H8C 109.5 . .
C10 C9 Br2 117.8(3) . .
C10 C9 C14 123.9(4) . .
C14 C9 Br2 118.2(3) . .
C9 C10 H10 120.9 . .
C9 C10 C11 118.3(4) . .
C11 C10 H10 120.9 . .
C10 C11 C15 123.7(4) . 2_776
C12 C11 C10 118.8(4) . .
C12 C11 C15 117.4(4) . 2_776
C11 C12 C12 119.7(5) . 2_776
C11 C12 C13 121.3(4) . .
C12 C12 C13 119.0(5) 2_776 .
N2 C13 C12 121.0(4) . .
C14 C13 N2 119.4(4) . .
C14 C13 C12 119.6(4) . .
C9 C14 C13 118.1(4) . .
C9 C14 H14 121.0 . .
C13 C14 H14 121.0 . .
N2 C15 C11 123.9(4) . 2_776
N2 C15 C16 116.5(4) . .
C11 C15 C16 119.6(4) 2_776 .
C15 C16 H16A 109.5 . .
C15 C16 H16B 109.5 . .
C15 C16 H16C 109.5 . .
H16A C16 H16B 109.5 . .
H16A C16 H16C 109.5 . .
H16B C16 H16C 109.5 . .

loop_
_geom_bond_atom_site_label_1
_geom_bond_atom_site_label_2
_geom_bond_distance
_geom_bond_site_symmetry_2
Br1 C1 1.910(4) .
Br2 C9 1.907(4) .
N1 C3 1.397(5) 2_656
N1 C7 1.327(5) .
N2 C13 1.407(5) .
N2 C15 1.307(5) .
C1 C2 1.393(6) .
C1 C6 1.367(6) .
C2 H2 0.9500 .
C2 C3 1.373(6) .
C3 C4 1.415(6) .
C4 C4 1.415(8) 2_656
C4 C5 1.404(6) .
C5 C6 1.422(6) .
C5 C7 1.447(6) .
C6 H6 0.9500 .
C7 C8 1.488(5) .
C8 H8A 0.9800 .
C8 H8B 0.9800 .
C8 H8C 0.9800 .
C9 C10 1.386(5) .
C9 C14 1.388(6) .
C10 H10 0.9500 .
C10 C11 1.407(6) .
C11 C12 1.403(6) .
C11 C15 1.444(6) 2_776
C12 C12 1.411(8) 2_776
C12 C13 1.414(6) .
C13 C14 1.389(5) .
C14 H14 0.9500 .
C15 C16 1.507(6) .
C16 H16A 0.9800 .
C16 H16B 0.9800 .
C16 H16C 0.9800 .

loop_
_geom_torsion_atom_site_label_1
_geom_torsion_atom_site_label_2
_geom_torsion_atom_site_label_3
_geom_torsion_atom_site_label_4
_geom_torsion
_geom_torsion_site_symmetry_1
_geom_torsion_site_symmetry_4
Br1 C1 C2 C3 -179.6(3) . .
Br1 C1 C6 C5 179.4(3) . .
Br2 C9 C10 C11 176.3(3) . .
Br2 C9 C14 C13 -176.3(3) . .
N1 C3 C4 C4 0.0(7) 2_656 2_656
N1 C3 C4 C5 -179.7(3) 2_656 .
N2 C13 C14 C9 178.3(3) . .
C1 C2 C3 N1 179.8(4) . 2_656
C1 C2 C3 C4 0.5(6) . .
C2 C1 C6 C5 0.2(6) . .
C2 C3 C4 C4 179.4(4) . 2_656
C2 C3 C4 C5 -0.3(6) . .
C3 N1 C7 C5 1.2(6) 2_656 .
C3 N1 C7 C8 -179.5(3) 2_656 .
C3 C4 C5 C6 0.1(6) . .
C3 C4 C5 C7 -179.3(4) . .
C4 C4 C5 C6 -179.6(4) 2_656 .
C4 C4 C5 C7 1.0(7) 2_656 .
C4 C5 C6 C1 -0.1(6) . .
C4 C5 C7 N1 -1.5(6) . .
C4 C5 C7 C8 179.2(4) . .
C6 C1 C2 C3 -0.4(6) . .
C6 C5 C7 N1 179.1(4) . .
C6 C5 C7 C8 -0.1(6) . .
C7 C5 C6 C1 179.3(4) . .
C9 C10 C11 C12 0.4(6) . .
C9 C10 C11 C15 -177.6(4) . 2_776
C10 C9 C14 C13 1.6(6) . .
C10 C11 C12 C12 -177.6(4) . 2_776
C10 C11 C12 C13 0.8(6) . .
C11 C12 C13 N2 -179.5(4) . .
C11 C12 C13 C14 -0.9(6) . .
C12 C12 C13 N2 -1.1(7) 2_776 .
C12 C12 C13 C14 177.5(4) 2_776 .
C12 C13 C14 C9 -0.3(6) . .
C13 N2 C15 C11 1.5(6) . 2_776
C13 N2 C15 C16 179.9(3) . .
C14 C9 C10 C11 -1.7(6) . .
C15 N2 C13 C12 -0.4(6) . .
C15 N2 C13 C14 -179.0(4) . .
C15 C11 C12 C12 0.6(7) 2_776 2_776
C15 C11 C12 C13 179.0(3) 2_776 .
